data_7045668
loop_
_publ_author_name
'Kovalenko, Anton D.'
'Bushmarinov, Ivan S.'
'Burlov, Anatoly D.'
'Lepnev, Leonid'
'Ilina, Elena G.'
'Utochnikova, Valentina V.'

_publ_section_title
;
 The peculiarities of complex formation and energy transfer processes in
 lanthanide complexes with 2-(tosylamino)-benzylidene-N-benzoylhydrazone
;
_journal_name_full 'Dalton Transactions'
_journal_paper_doi 10.1039/C7DT04387B
_journal_year 2018
_chemical_compound_source 'see text'
_chemical_formula_moiety 'C42 H35 Er N6 O6 S2'
_chemical_formula_sum 'C42 H35 Er N6 O6 S2'
_chemical_formula_weight 951.16
_chemical_name_mineral adk203
_chemical_name_systematic 'erbium 2-(tosylamino)benzylidene-N-benzoylhydrazonate'
_space_group_IT_number 14
_symmetry_cell_setting monoclinic
_symmetry_Int_Tables_number 14
_symmetry_space_group_name_Hall '-P 2ybc'
_symmetry_space_group_name_H-M 'P 1 21/c 1'
_audit_update_record
;
2017-06-16 deposited with the CCDC.
2018-02-19 downloaded from the CCDC.
;
_cell_angle_alpha 90
_cell_angle_beta 122.4174(9)
_cell_angle_gamma 90
_cell_formula_units_Z 4
_cell_length_a 18.8998(3)
_cell_length_b 9.85077(15)
_cell_length_c 25.1072(4)
_cell_measurement_temperature 298
_cell_volume 3945.96(11)
_computing_cell_refinement
;
TOPAS 4.2 (Coelho, 2003; Bruker, 2009)
;
_computing_data_collection
;
Bruker XRD Commander 2.6 (Bruker, 2007)
;
_computing_data_reduction
;
TOPAS 4.2 (Coelho, 2003; Bruker, 2009)
;
_computing_molecular_graphics
;
OLEX2 1.2 (Dolomanov et al., 2009, 2)
;
_computing_publication_material
;
PLATON (Spek, 2003)
;
_computing_structure_refinement
;
TOPAS 4.2 (Coelho, 2003; Bruker, 2009)
;
_computing_structure_solution
;
FOX 1.9.7.0 (Favre-Nicolin, Cerny, 2002)
;
_diffrn_ambient_temperature 298
_diffrn_detector
;
1D linear
;
_diffrn_detector_type
;
Bruker LynxEye compound silicon strip 1D linear detector 
;
_diffrn_measurement_device_type
;
Bruker D8 Advance Vario
;
_diffrn_radiation_monochromator
;
Ge 111
;
_diffrn_radiation_probe x-ray
_diffrn_radiation_type CuK\a~1~
_diffrn_radiation_wavelength 1.540596
_diffrn_source
;
sealed X-ray tube
;
_diffrn_source_target Cu
_exptl_absorpt_coefficient_mu 5.368
_exptl_absorpt_correction_type analytical
_exptl_absorpt_process_details
;
International Tables Vol C Tables 2.3.1.20
 A(Th) = (t/cos(Th)) exp(-s/cos(Th))
refined coefficients are
 s =  17.5
 t =  0.7
;
_exptl_crystal_colour yellow
_exptl_crystal_density_diffrn 1.601
_exptl_crystal_F_000 1908
_exptl_crystal_preparation ', Luminescent'
_exptl_crystal_recrystallization_method 'structure refined from powder'
_pd_block_diffractogram_id adk203profile
_pd_char_colour white
_pd_char_particle_morphology round
_pd_meas_2theta_range_inc 0.01000000
_pd_meas_2theta_range_max 89.99437024
_pd_meas_2theta_range_min 3.79576010
_pd_meas_number_of_points 8621
_pd_meas_scan_method cont
_pd_proc_2theta_range_inc 0.010000
_pd_proc_2theta_range_max 89.994370
_pd_proc_2theta_range_min 3.795760
_pd_proc_ls_background_function
;
14th order Chebyshev polynomial 
;
_pd_proc_ls_pref_orient_corr
;
March-Dollase correction, refined as 0.901(3) in the (1 1 0) direction
;
_pd_proc_ls_profile_function pseudo-Voigt
_pd_proc_ls_prof_R_factor 0.03494
_pd_proc_ls_prof_wR_expected 0.96913
_pd_proc_ls_prof_wR_factor 0.03436
_pd_proc_wavelength 1.540596
_pd_spec_mounting
; 
deposited belween Mylar sheets
;
_pd_spec_mount_mode transmission
_pd_spec_shape flat_sheet
_refine_ls_extinction_method none
_refine_ls_goodness_of_fit_all 0.035
_refine_ls_hydrogen_treatment constr
_refine_ls_matrix_type fullcycle
_refine_ls_number_constraints 0
_refine_ls_number_parameters 210
_refine_ls_number_restraints 142
_refine_ls_R_I_factor 0.023
_refine_ls_structure_factor_coef Inet
_refine_ls_weighting_details 1/Y~i~
_refine_ls_weighting_scheme calc
_cod_data_source_file c7dt04387b2.cif
_cod_data_source_block adk203
_cod_original_cell_volume 3945.95(11)
_cod_original_sg_symbol_H-M 'P 21/c'
_cod_database_code 7045668

loop_
_symmetry_equiv_pos_site_id
_symmetry_equiv_pos_as_xyz
1 x,y,z
2 -x,1/2+y,1/2-z
3 -x,-y,-z
4 x,1/2-y,1/2+z

loop_
_atom_site_label
_atom_site_type_symbol
_atom_site_thermal_displace_type
_atom_site_fract_x
_atom_site_fract_y
_atom_site_fract_z
_atom_site_occupancy
_atom_site_U_iso_or_equiv
Er1 Er Uiso 0.28025(10) 0.04269(16) 0.44736(7) 1.000 0.023(4)
S1 S Uiso 0.2122(4) -0.1832(7) 0.4885(3) 1.000 0.029(4)
S2 S Uiso 0.2855(4) -0.0793(7) 0.3371(3) 1.000 0.029(4)
O1 O Uiso 0.1729(9) -0.1081(12) 0.4283(7) 1.000 0.018(4)
O2 O Uiso 0.2039(9) -0.3286(14) 0.4821(6) 1.000 0.018(4)
O3 O Uiso 0.3560(10) 0.2004(15) 0.4311(8) 1.000 0.039(4)
O4 O Uiso 0.3493(8) -0.0873(12) 0.4053(6) 1.000 0.018(4)
O5 O Uiso 0.3143(8) -0.0180(12) 0.3001(6) 1.000 0.018(4)
O6 O Uiso 0.2821(9) 0.1893(15) 0.5101(7) 1.000 0.018(4)
N8 N Uiso 0.3043(11) -0.1230(15) 0.5237(9) 1.000 0.013(5)
N16 N Uiso 0.4315(10) 0.0539(18) 0.5341(8) 1.000 0.013(5)
N17 N Uiso 0.4761(12) 0.1512(16) 0.5229(8) 1.000 0.013(5)
N32 N Uiso 0.2124(10) -0.0044(17) 0.3387(8) 1.000 0.013(5)
N40 N Uiso 0.1548(11) 0.1808(18) 0.3953(9) 1.000 0.013(5)
N41 N Uiso 0.1568(11) 0.2758(17) 0.4378(9) 1.000 0.013(5)
C1 C Uiso 0.1610(16) -0.133(3) 0.5269(12) 1.000 0.039(4)
C2 C Uiso 0.1815(14) -0.010(2) 0.5594(10) 1.000 0.039(4)
C3 C Uiso 0.1406(13) 0.029(2) 0.5892(9) 1.000 0.039(4)
C4 C Uiso 0.0785(15) -0.052(3) 0.5860(11) 1.000 0.039(4)
C5 C Uiso 0.0553(15) -0.169(2) 0.5501(11) 1.000 0.039(4)
C6 C Uiso 0.1031(15) -0.219(2) 0.5284(11) 1.000 0.039(4)
C7 C Uiso 0.0325(12) -0.0075(19) 0.6172(8) 1.000 0.039(4)
C9 C Uiso 0.3653(18) -0.163(2) 0.5854(13) 1.000 0.039(4)
C10 C Uiso 0.3494(14) -0.253(2) 0.6207(12) 1.000 0.039(4)
C11 C Uiso 0.4088(18) -0.278(2) 0.6838(13) 1.000 0.039(4)
C12 C Uiso 0.4868(17) -0.220(2) 0.7125(12) 1.000 0.039(4)
C13 C Uiso 0.5005(16) -0.120(2) 0.6812(13) 1.000 0.039(4)
C14 C Uiso 0.4408(18) -0.089(2) 0.6171(14) 1.000 0.039(4)
C15 C Uiso 0.4722(15) 0.001(2) 0.5892(11) 1.000 0.039(4)
C18 C Uiso 0.4324(16) 0.224(2) 0.4703(11) 1.000 0.018(4)
C19 C Uiso 0.4786(18) 0.322(3) 0.4545(13) 1.000 0.039(4)
C20 C Uiso 0.4420(16) 0.386(2) 0.3967(12) 1.000 0.039(4)
C21 C Uiso 0.4888(14) 0.474(2) 0.3841(11) 1.000 0.039(4)
C22 C Uiso 0.5673(15) 0.513(2) 0.4329(11) 1.000 0.039(4)
C23 C Uiso 0.6063(14) 0.445(2) 0.4901(11) 1.000 0.039(4)
C24 C Uiso 0.5605(15) 0.355(2) 0.5020(11) 1.000 0.039(4)
C25 C Uiso 0.2556(17) -0.247(2) 0.3089(13) 1.000 0.039(4)
C26 C Uiso 0.2800(15) -0.301(2) 0.2698(11) 1.000 0.039(4)
C27 C Uiso 0.2635(12) -0.435(2) 0.2523(10) 1.000 0.039(4)
C28 C Uiso 0.2354(15) -0.523(2) 0.2805(10) 1.000 0.039(4)
C29 C Uiso 0.2172(12) -0.471(2) 0.3225(10) 1.000 0.039(4)
C30 C Uiso 0.2311(14) -0.335(2) 0.3397(11) 1.000 0.039(4)
C31 C Uiso 0.2224(12) -0.6722(19) 0.2633(10) 1.000 0.039(4)
C33 C Uiso 0.1340(15) 0.020(2) 0.2826(12) 1.000 0.039(4)
C34 C Uiso 0.1079(14) -0.042(2) 0.2249(11) 1.000 0.039(4)
C35 C Uiso 0.0316(14) -0.010(2) 0.1706(11) 1.000 0.039(4)
C36 C Uiso -0.0212(16) 0.084(2) 0.1722(12) 1.000 0.039(4)
C37 C Uiso 0.0048(15) 0.152(2) 0.2274(12) 1.000 0.039(4)
C38 C Uiso 0.0830(16) 0.122(2) 0.2838(12) 1.000 0.039(4)
C39 C Uiso 0.1019(16) 0.206(2) 0.3369(12) 1.000 0.039(4)
C42 C Uiso 0.2227(19) 0.268(3) 0.4964(15) 1.000 0.039(4)
C43 C Uiso 0.218(2) 0.336(2) 0.5478(16) 1.000 0.039(4)
C44 C Uiso 0.1441(16) 0.402(2) 0.5315(12) 1.000 0.039(4)
C45 C Uiso 0.1331(13) 0.453(2) 0.5782(12) 1.000 0.039(4)
C46 C Uiso 0.2005(15) 0.450(2) 0.6415(10) 1.000 0.039(4)
C47 C Uiso 0.2751(15) 0.389(2) 0.6577(12) 1.000 0.039(4)
C48 C Uiso 0.2822(15) 0.326(2) 0.6114(13) 1.000 0.039(4)
H2 H Uiso 0.22950 0.03620 0.56810 1.000 0.0469
H3 H Uiso 0.14820 0.11680 0.60490 1.000 0.0469
H5 H Uiso 0.00690 -0.21460 0.54130 1.000 0.0469
H6 H Uiso 0.09460 -0.30690 0.51220 1.000 0.0469
H7A H Uiso 0.05200 0.08100 0.63500 1.000 0.0469
H7B H Uiso -0.02650 -0.00400 0.58600 1.000 0.0469
H7C H Uiso 0.04300 -0.07000 0.65000 1.000 0.0469
H10 H Uiso 0.29970 -0.30190 0.60070 1.000 0.0469
H11 H Uiso 0.39480 -0.33280 0.70690 1.000 0.0469
H12 H Uiso 0.52750 -0.24150 0.75410 1.000 0.0469
H13 H Uiso 0.55210 -0.07600 0.70140 1.000 0.0469
H15 H Uiso 0.52940 0.01970 0.61300 1.000 0.0469
H17 H Uiso 0.52940 0.16030 0.54810 1.000 0.0469
H20 H Uiso 0.38700 0.36750 0.36480 1.000 0.0469
H21 H Uiso 0.46840 0.50770 0.34380 1.000 0.0469
H22 H Uiso 0.59480 0.58590 0.42800 1.000 0.0469
H23 H Uiso 0.66200 0.46140 0.52150 1.000 0.0469
H24 H Uiso 0.58220 0.31860 0.54210 1.000 0.0469
H26 H Uiso 0.30110 -0.24520 0.25170 1.000 0.0469
H27 H Uiso 0.26370 -0.46590 0.21730 1.000 0.0469
H29 H Uiso 0.19290 -0.52640 0.33850 1.000 0.0469
H30 H Uiso 0.23340 -0.30700 0.37600 1.000 0.0469
H31A H Uiso 0.24900 -0.72530 0.30130 1.000 0.0469
H31B H Uiso 0.16360 -0.69200 0.23900 1.000 0.0469
H31C H Uiso 0.24700 -0.69400 0.23900 1.000 0.0469
H34 H Uiso 0.13740 -0.11560 0.22330 1.000 0.0469
H35 H Uiso 0.01710 -0.04640 0.13190 1.000 0.0469
H36 H Uiso -0.07420 0.10200 0.13690 1.000 0.0469
H37 H Uiso -0.02720 0.22220 0.22830 1.000 0.0469
H39 H Uiso 0.05390 0.23870 0.33410 1.000 0.0469
H44 H Uiso 0.10370 0.41630 0.48910 1.000 0.0469
H45 H Uiso 0.08200 0.49110 0.56700 1.000 0.0469
H46 H Uiso 0.19290 0.48460 0.67250 1.000 0.0469
H47 H Uiso 0.31750 0.38070 0.70010 1.000 0.0469
H48 H Uiso 0.33470 0.29480 0.62200 1.000 0.0469

loop_
_atom_type_symbol
_atom_type_description
_atom_type_scat_dispersion_real
_atom_type_scat_dispersion_imag
_atom_type_scat_source
C C 0.0181 0.0091 ' International Tables Vol C Tables 4.2.6.8 and 6.1.1.4'
H H 0.0000 0.0000 ' International Tables Vol C Tables 4.2.6.8 and 6.1.1.4'
Er Er -9.4367 3.9380 ' International Tables Vol C Tables 4.2.6.8 and 6.1.1.4'
N N 0.0311 0.0180 ' International Tables Vol C Tables 4.2.6.8 and 6.1.1.4'
O O 0.0492 0.0322 ' International Tables Vol C Tables 4.2.6.8 and 6.1.1.4'
S S 0.3331 0.5567 ' International Tables Vol C Tables 4.2.6.8 and 6.1.1.4'

loop_
_geom_angle_atom_site_label_1
_geom_angle_atom_site_label_2
_geom_angle_atom_site_label_3
_geom_angle
_geom_angle_publ_flag
S1 Er1 S2 104.2(2) yes
S1 Er1 O1 28.6(4) yes
S1 Er1 O3 169.3(5) yes
S1 Er1 O4 100.8(3) yes
S1 Er1 O6 95.1(5) yes
S1 Er1 N8 31.4(5) yes
S1 Er1 N16 103.5(4) yes
S1 Er1 N32 100.6(5) yes
S1 Er1 N40 97.2(5) yes
S2 Er1 O1 90.6(4) yes
S2 Er1 O3 77.3(5) yes
S2 Er1 O4 28.2(3) yes
S2 Er1 O6 160.1(5) yes
S2 Er1 N8 112.0(5) yes
S2 Er1 N16 103.2(5) yes
S2 Er1 N32 30.6(5) yes
S2 Er1 N40 103.2(5) yes
O1 Er1 O3 161.2(6) yes
O1 Er1 O4 100.6(5) yes
O1 Er1 O6 104.5(6) yes
O1 Er1 N8 59.9(6) yes
O1 Er1 N16 131.7(6) yes
O1 Er1 N32 76.4(6) yes
O1 Er1 N40 75.9(6) yes
O3 Er1 O4 75.4(6) yes
O3 Er1 O6 84.7(6) yes
O3 Er1 N8 138.1(7) yes
O3 Er1 N16 66.0(6) yes
O3 Er1 N32 86.1(6) yes
O3 Er1 N40 92.7(7) yes
O4 Er1 O6 151.6(6) yes
O4 Er1 N8 94.2(6) yes
O4 Er1 N16 76.9(6) yes
O4 Er1 N32 58.7(6) yes
O4 Er1 N40 131.2(6) yes
O6 Er1 N8 87.1(6) yes
O6 Er1 N16 76.6(6) yes
O6 Er1 N32 140.8(6) yes
O6 Er1 N40 68.9(6) yes
N8 Er1 N16 72.1(7) yes
N8 Er1 N32 123.4(6) yes
N8 Er1 N40 122.1(8) yes
N16 Er1 N32 132.5(7) yes
N16 Er1 N40 141.0(6) yes
N32 Er1 N40 73.6(7) yes
Er1 S1 O1 49.7(7) yes
Er1 S1 O2 137.4(8) yes
Er1 S1 N8 51.1(7) yes
Er1 S1 C1 116.1(10) yes
O1 S1 O2 114.8(8) yes
O1 S1 N8 100.5(10) yes
O1 S1 C1 107.3(12) yes
O2 S1 N8 117.1(10) yes
O2 S1 C1 106.3(13) yes
N8 S1 C1 110.5(13) yes
Er1 S2 O4 51.4(6) yes
Er1 S2 O5 128.7(6) yes
Er1 S2 N32 49.1(6) yes
Er1 S2 C25 124.7(11) yes
O4 S2 O5 114.5(10) yes
O4 S2 N32 100.2(10) yes
O4 S2 C25 107.6(11) yes
O5 S2 N32 117.3(10) yes
O5 S2 C25 106.5(12) yes
N32 S2 C25 110.5(14) yes
Er1 O1 S1 101.7(9) yes
Er1 O3 C18 123.4(15) yes
Er1 O4 S2 100.4(8) yes
Er1 O6 C42 124.2(18) yes
Er1 N8 S1 97.5(9) yes
Er1 N8 C9 140.8(17) yes
S1 N8 C9 121.1(19) yes
Er1 N16 N17 112.7(12) yes
Er1 N16 C15 131.9(19) yes
N17 N16 C15 115(2) yes
N16 N17 C18 117(2) yes
Er1 N32 S2 100.4(9) yes
Er1 N32 C33 138.5(17) yes
S2 N32 C33 121.1(17) yes
Er1 N40 N41 110.2(14) yes
Er1 N40 C39 131.7(19) yes
N41 N40 C39 115(2) yes
N40 N41 C42 116(2) yes
N16 N17 H17 121.00 no
C18 N17 H17 122.00 no
S1 C1 C2 120(2) yes
C2 C1 C6 119(3) no
S1 C1 C6 121(2) yes
C1 C2 C3 120(3) no
C2 C3 C4 121(2) no
C3 C4 C7 121(2) no
C5 C4 C7 121(3) no
C3 C4 C5 119(3) no
C4 C5 C6 121(3) no
C1 C6 C5 119(2) no
N8 C9 C10 123(3) yes
C10 C9 C14 118(3) no
N8 C9 C14 118(2) yes
C9 C10 C11 121(3) no
C10 C11 C12 121(3) no
C11 C12 C13 119(3) no
C12 C13 C14 122(3) no
C9 C14 C13 119(3) no
C13 C14 C15 114(3) no
C9 C14 C15 127(3) no
N16 C15 C14 128(3) yes
O3 C18 C19 120(2) yes
O3 C18 N17 121(2) yes
N17 C18 C19 118(3) yes
C18 C19 C24 118(2) no
C18 C19 C20 123(3) no
C20 C19 C24 120(3) no
C19 C20 C21 120(3) no
C20 C21 C22 119(2) no
C21 C22 C23 121(2) no
C22 C23 C24 119(3) no
C19 C24 C23 120(2) no
S2 C25 C26 119(2) yes
C26 C25 C30 119.1(19) no
S2 C25 C30 119(2) yes
C25 C26 C27 119(2) no
C26 C27 C28 121(2) no
C27 C28 C31 121(2) no
C27 C28 C29 118.7(19) no
C29 C28 C31 121(2) no
C28 C29 C30 121(2) no
C25 C30 C29 119(2) no
C34 C33 C38 118(2) no
N32 C33 C34 124(2) yes
N32 C33 C38 118(2) yes
C33 C34 C35 122(2) no
C34 C35 C36 121(2) no
C35 C36 C37 119(3) no
C36 C37 C38 121(2) no
C37 C38 C39 114(2) no
C33 C38 C39 127(3) no
C33 C38 C37 119(2) no
N40 C39 C38 127(2) yes
O6 C42 N41 121(3) yes
O6 C42 C43 120(3) yes
N41 C42 C43 118(3) yes
C42 C43 C44 118(3) no
C44 C43 C48 119(3) no
C42 C43 C48 122(3) no
C43 C44 C45 120(3) no
C44 C45 C46 119(3) no
C45 C46 C47 120(2) no
C46 C47 C48 119(2) no
C43 C48 C47 121(3) no
C1 C2 H2 120.00 no
C3 C2 H2 120.00 no
C2 C3 H3 119.00 no
C4 C3 H3 120.00 no
C4 C5 H5 119.00 no
C6 C5 H5 120.00 no
C1 C6 H6 120.00 no
C5 C6 H6 121.00 no
C4 C7 H7A 109.00 no
C4 C7 H7B 109.00 no
C4 C7 H7C 110.00 no
H7A C7 H7B 110.00 no
H7A C7 H7C 109.00 no
H7B C7 H7C 110.00 no
C9 C10 H10 119.00 no
C11 C10 H10 119.00 no
C10 C11 H11 119.00 no
C12 C11 H11 120.00 no
C11 C12 H12 120.00 no
C13 C12 H12 121.00 no
C12 C13 H13 119.00 no
C14 C13 H13 119.00 no
N16 C15 H15 116.00 no
C14 C15 H15 117.00 no
C19 C20 H20 121.00 no
C21 C20 H20 119.00 no
C20 C21 H21 122.00 no
C22 C21 H21 119.00 no
C21 C22 H22 121.00 no
C23 C22 H22 119.00 no
C22 C23 H23 122.00 no
C24 C23 H23 119.00 no
C19 C24 H24 119.00 no
C23 C24 H24 121.00 no
C25 C26 H26 121.00 no
C27 C26 H26 120.00 no
C26 C27 H27 120.00 no
C28 C27 H27 118.00 no
C28 C29 H29 120.00 no
C30 C29 H29 119.00 no
C25 C30 H30 120.00 no
C29 C30 H30 119.00 no
C28 C31 H31A 109.00 no
C28 C31 H31B 110.00 no
C28 C31 H31C 110.00 no
H31A C31 H31B 109.00 no
H31A C31 H31C 109.00 no
H31B C31 H31C 110.00 no
C33 C34 H34 120.00 no
C35 C34 H34 118.00 no
C34 C35 H35 121.00 no
C36 C35 H35 119.00 no
C35 C36 H36 122.00 no
C37 C36 H36 119.00 no
C36 C37 H37 120.00 no
C38 C37 H37 118.00 no
N40 C39 H39 107.00 no
C38 C39 H39 112.00 no
C43 C44 H44 119.00 no
C45 C44 H44 121.00 no
C44 C45 H45 120.00 no
C46 C45 H45 121.00 no
C45 C46 H46 119.00 no
C47 C46 H46 120.00 no
C46 C47 H47 120.00 no
C48 C47 H47 121.00 no
C43 C48 H48 119.00 no
C47 C48 H48 118.00 no

loop_
_geom_bond_atom_site_label_1
_geom_bond_atom_site_label_2
_geom_bond_distance
_geom_bond_publ_flag
Er1 S1 3.016(8) yes
Er1 S2 3.068(7) yes
Er1 O1 2.348(17) yes
Er1 O3 2.293(19) yes
Er1 O4 2.436(15) yes
Er1 O6 2.124(16) yes
Er1 N8 2.369(18) yes
Er1 N16 2.500(19) yes
Er1 N32 2.356(17) yes
Er1 N40 2.42(2) yes
S1 O1 1.476(16) yes
S1 O2 1.440(15) yes
S1 N8 1.59(2) yes
S1 C1 1.76(3) yes
S2 O4 1.476(14) yes
S2 O5 1.437(17) yes
S2 N32 1.59(2) yes
S2 C25 1.77(2) yes
O3 C18 1.26(4) yes
O6 C42 1.25(4) yes
N8 C9 1.40(3) yes
N16 N17 1.40(3) yes
N16 C15 1.28(3) yes
N17 C18 1.33(3) yes
N32 C33 1.41(3) yes
N40 N41 1.40(3) yes
N40 C39 1.28(3) yes
N41 C42 1.33(4) yes
N17 H17 0.8600 no
C1 C2 1.40(3) no
C1 C6 1.40(4) no
C2 C3 1.39(4) no
C3 C4 1.39(4) no
C4 C7 1.51(4) no
C4 C5 1.38(3) no
C5 C6 1.37(4) no
C9 C10 1.40(4) no
C9 C14 1.41(5) no
C10 C11 1.39(4) no
C11 C12 1.37(5) no
C12 C13 1.37(4) no
C13 C14 1.42(4) no
C14 C15 1.44(4) no
C18 C19 1.49(4) no
C19 C20 1.38(4) no
C19 C24 1.40(4) no
C20 C21 1.39(4) no
C21 C22 1.38(4) no
C22 C23 1.39(3) no
C23 C24 1.38(4) no
C25 C30 1.40(4) no
C25 C26 1.40(4) no
C26 C27 1.37(3) no
C27 C28 1.39(3) no
C28 C29 1.37(4) no
C28 C31 1.51(3) no
C29 C30 1.39(3) no
C33 C38 1.40(4) no
C33 C34 1.40(3) no
C34 C35 1.39(4) no
C35 C36 1.38(4) no
C36 C37 1.37(3) no
C37 C38 1.43(4) no
C38 C39 1.44(3) no
C42 C43 1.50(5) no
C43 C48 1.40(4) no
C43 C44 1.39(5) no
C44 C45 1.39(4) no
C45 C46 1.41(3) no
C46 C47 1.38(4) no
C47 C48 1.39(4) no
C2 H2 0.9300 no
C3 H3 0.9300 no
C5 H5 0.9300 no
C6 H6 0.9300 no
C7 H7A 0.9600 no
C7 H7B 0.9600 no
C7 H7C 0.9600 no
C10 H10 0.9300 no
C11 H11 0.9300 no
C12 H12 0.9300 no
C13 H13 0.9300 no
C15 H15 0.9300 no
C20 H20 0.9300 no
C21 H21 0.9300 no
C22 H22 0.9300 no
C23 H23 0.9300 no
C24 H24 0.9300 no
C26 H26 0.9300 no
C27 H27 0.9300 no
C29 H29 0.9300 no
C30 H30 0.9300 no
C31 H31A 0.9600 no
C31 H31B 0.9600 no
C31 H31C 0.9700 no
C34 H34 0.9300 no
C35 H35 0.9300 no
C36 H36 0.9300 no
C37 H37 0.9300 no
C39 H39 0.9300 no
C44 H44 0.9300 no
C45 H45 0.9300 no
C46 H46 0.9300 no
C47 H47 0.9300 no
C48 H48 0.9300 no

loop_
_geom_hbond_atom_site_label_D
_geom_hbond_atom_site_label_H
_geom_hbond_atom_site_label_A
_geom_hbond_distance_DH
_geom_hbond_distance_HA
_geom_hbond_distance_DA
_geom_hbond_angle_DHA
_geom_hbond_site_symmetry_A
_geom_hbond_publ_flag
N17 H17 O4 0.8600 2.0700 2.86(3) 153.00 3_656 yes
C6 H6 O2 0.9300 2.5600 2.92(3) 103.00 . yes
C10 H10 O2 0.9300 2.5400 3.16(3) 125.00 . yes
C15 H15 O5 0.9300 2.5600 3.47(3) 163.00 3_656 yes
C24 H24 N17 0.9300 2.4400 2.78(3) 102.00 . yes
C26 H26 O5 0.9300 2.4900 2.87(2) 104.00 . yes
C44 H44 N41 0.9300 2.4400 2.78(3) 102.00 . yes

loop_
_geom_torsion_atom_site_label_1
_geom_torsion_atom_site_label_2
_geom_torsion_atom_site_label_3
_geom_torsion_atom_site_label_4
_geom_torsion
_geom_torsion_publ_flag
S2 Er1 S1 O1 -63.8(9) no
S2 Er1 S1 O2 19.8(11) no
S2 Er1 S1 N8 109.1(9) no
S2 Er1 S1 C1 -154.8(10) no
O1 Er1 S1 O2 83.6(13) no
O1 Er1 S1 N8 172.9(13) no
O1 Er1 S1 C1 -91.0(14) no
O4 Er1 S1 O1 -92.5(9) no
O4 Er1 S1 O2 -8.9(11) no
O4 Er1 S1 N8 80.4(10) no
O4 Er1 S1 C1 176.5(11) no
O6 Er1 S1 O1 111.2(10) no
O6 Er1 S1 O2 -165.2(11) no
O6 Er1 S1 N8 -75.9(10) no
O6 Er1 S1 C1 20.2(12) no
N8 Er1 S1 O1 -172.9(13) no
N8 Er1 S1 O2 -89.3(14) no
N8 Er1 S1 C1 96.1(14) no
N16 Er1 S1 O1 -171.4(10) no
N16 Er1 S1 O2 -87.8(11) no
N16 Er1 S1 N8 1.5(10) no
N16 Er1 S1 C1 97.6(11) no
N32 Er1 S1 O1 -32.7(10) no
N32 Er1 S1 O2 50.9(12) no
N32 Er1 S1 N8 140.2(10) no
N32 Er1 S1 C1 -123.7(12) no
N40 Er1 S1 O1 41.9(10) no
N40 Er1 S1 O2 125.5(11) no
N40 Er1 S1 N8 -145.2(10) no
N40 Er1 S1 C1 -49.1(11) no
S1 Er1 S2 O4 -86.2(7) no
S1 Er1 S2 O5 -178.6(9) no
S1 Er1 S2 N32 86.8(9) no
S1 Er1 S2 C25 -1.0(13) no
O1 Er1 S2 O4 -111.7(8) no
O1 Er1 S2 O5 156.0(10) no
O1 Er1 S2 N32 61.3(10) no
O1 Er1 S2 C25 -26.5(14) no
O3 Er1 S2 O4 82.9(9) no
O3 Er1 S2 O5 -9.5(10) no
O3 Er1 S2 N32 -104.2(10) no
O3 Er1 S2 C25 168.0(14) no
O4 Er1 S2 O5 -92.3(12) no
O4 Er1 S2 N32 173.0(12) no
O4 Er1 S2 C25 85.2(15) no
N8 Er1 S2 O4 -54.1(9) no
N8 Er1 S2 O5 -146.5(11) no
N8 Er1 S2 N32 118.9(11) no
N8 Er1 S2 C25 31.1(15) no
N16 Er1 S2 O4 21.6(8) no
N16 Er1 S2 O5 -70.7(10) no
N16 Er1 S2 N32 -165.4(10) no
N16 Er1 S2 C25 106.8(14) no
N32 Er1 S2 O4 -173.0(12) no
N32 Er1 S2 O5 94.7(13) no
N32 Er1 S2 C25 -87.8(16) no
N40 Er1 S2 O4 172.7(9) no
N40 Er1 S2 O5 80.3(10) no
N40 Er1 S2 N32 -14.4(10) no
N40 Er1 S2 C25 -102.2(14) no
S1 Er1 N8 C9 -170(3) no
S2 Er1 N8 S1 -81.2(9) no
S2 Er1 N8 C9 109(3) no
O1 Er1 N8 S1 -3.9(7) no
O1 Er1 N8 C9 -174(3) no
O3 Er1 N8 S1 -176.6(8) no
O3 Er1 N8 C9 14(3) no
O4 Er1 N8 S1 -103.8(9) no
O4 Er1 N8 C9 86(3) no
O6 Er1 N8 S1 104.7(10) no
O6 Er1 N8 C9 -65(3) no
N16 Er1 N8 S1 -178.5(11) no
N16 Er1 N8 C9 12(3) no
N32 Er1 N8 S1 -48.9(13) no
N32 Er1 N8 C9 141(3) no
N40 Er1 N8 S1 41.9(11) no
N40 Er1 N8 C9 -128(3) no
S1 Er1 N16 N17 177.9(13) no
S1 Er1 N16 C15 -13(2) no
S2 Er1 N16 N17 69.5(14) no
S2 Er1 N16 C15 -121(2) no
O1 Er1 N16 N17 172.4(12) no
O1 Er1 N16 C15 -18(2) no
O3 Er1 N16 N17 0.1(13) no
O3 Er1 N16 C15 170(2) no
O4 Er1 N16 N17 79.8(14) no
O4 Er1 N16 C15 -111(2) no
O6 Er1 N16 N17 -90.1(14) no
O6 Er1 N16 C15 80(2) no
N8 Er1 N16 N17 178.7(15) no
N8 Er1 N16 C15 -12(2) no
N32 Er1 N16 N17 59.5(16) no
N32 Er1 N16 C15 -131(2) no
N40 Er1 N16 N17 -62.1(18) no
N40 Er1 N16 C15 108(2) no
S1 Er1 N32 S2 -100.1(8) no
S1 Er1 N32 C33 83(2) no
S2 Er1 N32 C33 -177(3) no
O1 Er1 N32 S2 -115.6(9) no
O1 Er1 N32 C33 67(2) no
O3 Er1 N32 S2 71.4(9) no
O3 Er1 N32 C33 -106(2) no
O4 Er1 N32 S2 -3.9(7) no
O4 Er1 N32 C33 179(2) no
O6 Er1 N32 S2 148.1(9) no
O6 Er1 N32 C33 -29(3) no
N8 Er1 N32 S2 -76.5(12) no
N8 Er1 N32 C33 106(2) no
N16 Er1 N32 S2 19.4(13) no
N16 Er1 N32 C33 -158(2) no
N40 Er1 N32 S2 165.4(10) no
N40 Er1 N32 C33 -12(2) no
S1 Er1 N40 N41 91.9(14) no
S1 Er1 N40 C39 -109(2) no
S2 Er1 N40 N41 -161.6(14) no
S2 Er1 N40 C39 -2(2) no
O1 Er1 N40 N41 111.2(15) no
O1 Er1 N40 C39 -89(2) no
O3 Er1 N40 N41 -84.0(15) no
O3 Er1 N40 C39 75(2) no
O4 Er1 N40 N41 -157.0(13) no
O4 Er1 N40 C39 3(3) no
O6 Er1 N40 N41 -0.8(14) no
O6 Er1 N40 C39 159(2) no
N8 Er1 N40 N41 71.4(16) no
N8 Er1 N40 C39 -129(2) no
N16 Er1 N40 N41 -30(2) no
N16 Er1 N40 C39 129(2) no
N32 Er1 N40 N41 -169.1(16) no
N32 Er1 N40 C39 -10(2) no
S1 Er1 O4 S2 100.1(7) no
O1 Er1 O4 S2 71.0(8) no
O3 Er1 O4 S2 -90.2(8) no
O6 Er1 O4 S2 -137.3(10) no
N8 Er1 O4 S2 131.1(8) no
N16 Er1 O4 S2 -158.4(8) no
N32 Er1 O4 S2 4.2(7) no
N40 Er1 O4 S2 -9.5(11) no
O4 Er1 O1 S1 93.0(8) no
S2 Er1 O3 C18 -113.2(19) no
O4 Er1 O3 C18 -84.2(19) no
S1 Er1 O6 C42 -91(2) no
O1 Er1 O6 C42 -64(2) no
O3 Er1 O6 C42 100(2) no
S2 Er1 O1 S1 119.6(8) no
N32 Er1 O3 C18 -143(2) no
O6 Er1 O1 S1 -73.5(9) no
N8 Er1 O1 S1 4.3(8) no
N16 Er1 O1 S1 11.2(12) no
N32 Er1 O1 S1 146.9(10) no
N40 Er1 O1 S1 -136.9(10) no
N16 Er1 O3 C18 -2.3(18) no
N16 Er1 O6 C42 166(2) no
N40 Er1 O3 C18 143.8(19) no
N8 Er1 O6 C42 -122(2) no
O4 Er1 O6 C42 145(2) no
O6 Er1 O3 C18 75.3(19) no
N8 Er1 O3 C18 -4(2) no
N40 Er1 O6 C42 5(2) no
N32 Er1 O6 C42 22(3) no
N8 S1 O1 Er1 -5.6(10) no
C1 S1 O1 Er1 109.9(12) no
O1 S1 C1 C2 -79(2) no
C1 S1 N8 C9 65(2) no
O2 S1 O1 Er1 -132.2(10) no
O2 S1 N8 C9 -57(2) no
C1 S1 N8 Er1 -107.6(12) no
O1 S1 C1 C6 105(2) no
Er1 S1 C1 C2 -26(2) no
Er1 S1 N8 C9 173(2) no
O1 S1 N8 Er1 5.5(10) no
O2 S1 C1 C2 158(2) no
N8 S1 C1 C2 30(2) no
Er1 S1 C1 C6 157.6(18) no
N8 S1 C1 C6 -147(2) no
O1 S1 N8 C9 178.0(19) no
O2 S1 C1 C6 -19(2) no
O2 S1 N8 Er1 130.5(8) no
O4 S2 N32 Er1 5.6(9) no
Er1 S2 N32 C33 178(2) no
O5 S2 C25 C30 175(2) no
N32 S2 C25 C30 -57(3) no
C25 S2 N32 C33 -63(2) no
O4 S2 N32 C33 -176.6(17) no
O5 S2 N32 Er1 -119.0(9) no
N32 S2 O4 Er1 -5.4(9) no
C25 S2 O4 Er1 -120.8(13) no
O5 S2 N32 C33 59(2) no
C25 S2 N32 Er1 118.8(11) no
O4 S2 C25 C30 52(3) no
O5 S2 C25 C26 14(3) no
O5 S2 O4 Er1 121.0(8) no
O4 S2 C25 C26 -109(2) no
Er1 S2 C25 C26 -164.2(17) no
N32 S2 C25 C26 142(2) no
Er1 S2 C25 C30 -3(3) no
Er1 O3 C18 C19 176.2(18) no
Er1 O3 C18 N17 4(3) no
Er1 O6 C42 N41 -8(4) no
Er1 O6 C42 C43 161(2) no
Er1 N8 C9 C14 -1(5) no
S1 N8 C9 C14 -170(2) no
Er1 N8 C9 C10 165.9(19) no
S1 N8 C9 C10 -2(3) no
Er1 N16 N17 C18 2(2) no
C15 N16 N17 C18 -170(2) no
N17 N16 C15 C14 172(2) no
Er1 N16 C15 C14 3(4) no
N16 N17 C18 C19 -176(2) no
N16 N17 C18 O3 -4(3) no
S2 N32 C33 C38 -160(2) no
S2 N32 C33 C34 14(3) no
Er1 N32 C33 C38 17(4) no
Er1 N32 C33 C34 -169.2(18) no
N41 N40 C39 C38 -176(3) no
Er1 N40 C39 C38 26(5) no
Er1 N40 N41 C42 -3(3) no
C39 N40 N41 C42 -166(3) no
N40 N41 C42 O6 7(4) no
N40 N41 C42 C43 -163(2) no
S1 C1 C6 C5 -170.2(19) no
C6 C1 C2 C3 -4(4) no
S1 C1 C2 C3 179.7(18) no
C2 C1 C6 C5 14(4) no
C1 C2 C3 C4 -1(3) no
C2 C3 C4 C7 -179(2) no
C2 C3 C4 C5 -3(3) no
C3 C4 C5 C6 13(4) no
C7 C4 C5 C6 -172(2) no
C4 C5 C6 C1 -18(4) no
C14 C9 C10 C11 -5(4) no
N8 C9 C14 C13 175(3) no
N8 C9 C10 C11 -173(2) no
C10 C9 C14 C15 175(3) no
C10 C9 C14 C13 7(4) no
N8 C9 C14 C15 -17(4) no
C9 C10 C11 C12 -3(4) no
C10 C11 C12 C13 11(4) no
C11 C12 C13 C14 -9(4) no
C12 C13 C14 C9 1(4) no
C12 C13 C14 C15 -169(3) no
C9 C14 C15 N16 17(5) no
C13 C14 C15 N16 -175(2) no
O3 C18 C19 C20 -3(4) no
N17 C18 C19 C20 169(3) no
N17 C18 C19 C24 -15(4) no
O3 C18 C19 C24 173(2) no
C24 C19 C20 C21 6(4) no
C20 C19 C24 C23 -4(4) no
C18 C19 C24 C23 180(2) no
C18 C19 C20 C21 -178(3) no
C19 C20 C21 C22 -10(4) no
C20 C21 C22 C23 14(4) no
C21 C22 C23 C24 -12(4) no
C22 C23 C24 C19 7(4) no
S2 C25 C26 C27 174(2) no
S2 C25 C30 C29 -172(2) no
C26 C25 C30 C29 -11(4) no
C30 C25 C26 C27 13(4) no
C25 C26 C27 C28 -10(4) no
C26 C27 C28 C29 6(4) no
C26 C27 C28 C31 -176(2) no
C31 C28 C29 C30 178(2) no
C27 C28 C29 C30 -4(4) no
C28 C29 C30 C25 7(4) no
C34 C33 C38 C39 -174(3) no
C34 C33 C38 C37 4(4) no
N32 C33 C34 C35 -177(2) no
C38 C33 C34 C35 -4(4) no
N32 C33 C38 C37 178(2) no
N32 C33 C38 C39 0(4) no
C33 C34 C35 C36 0(4) no
C34 C35 C36 C37 4(4) no
C35 C36 C37 C38 -4(4) no
C36 C37 C38 C33 0(4) no
C36 C37 C38 C39 178(3) no
C37 C38 C39 N40 161(3) no
C33 C38 C39 N40 -21(5) no
O6 C42 C43 C44 -168(3) no
O6 C42 C43 C48 7(5) no
N41 C42 C43 C44 1(4) no
N41 C42 C43 C48 176(3) no
C42 C43 C44 C45 173(2) no
C48 C43 C44 C45 -2(4) no
C42 C43 C48 C47 -179(3) no
C44 C43 C48 C47 -4(4) no
C43 C44 C45 C46 7(3) no
C44 C45 C46 C47 -4(3) no
C45 C46 C47 C48 -2(3) no
C46 C47 C48 C43 7(4) no
